data_1561142
loop_
_publ_author_name
'Huo, Liangqin'
'Fan, Liming'
'Zhang, Jie'
'Gao, Lingling'
'Zhai, Lijun'
'Wang, Xiaoqing'
'Hu, Tuoping'

_publ_section_title
;
 Three novel coordination polymers based on tris(p-carboxyphenyl)phosphane
 oxide: Syntheses, structural characterization and magnetic properties
;
_journal_name_full 'Journal of Solid State Chemistry'
_journal_page_first 37
_journal_page_last 42
_journal_paper_doi 10.1016/j.jssc.2018.02.007
_journal_volume 261
_journal_year 2018
_chemical_formula_moiety '0.5(C192 H140 Co6 N24 O32 P4)'
_chemical_formula_sum 'C96 H70 Co3 N12 O16 P2'
_chemical_formula_weight 1886.37
_space_group_crystal_system monoclinic
_space_group_IT_number 14
_space_group_name_Hall '-P 2ybc'
_space_group_name_H-M_alt 'P 1 21/c 1'
_atom_sites_solution_hydrogens mixed
_atom_sites_solution_primary direct
_cell_angle_alpha 90
_cell_angle_beta 105.351(2)
_cell_angle_gamma 90
_cell_formula_units_Z 2
_cell_length_a 14.8968(9)
_cell_length_b 26.9699(17)
_cell_length_c 13.2820(8)
_cell_measurement_reflns_used 8939
_cell_measurement_temperature 296
_cell_measurement_theta_max 20.91
_cell_measurement_theta_min 2.96
_cell_volume 5145.9(5)
_computing_molecular_graphics 'Olex2 (Dolomanov et al., 2009)'
_computing_publication_material 'Olex2 (Dolomanov et al., 2009)'
_computing_structure_refinement 'ShelXL (Sheldrick, 2015)'
_computing_structure_solution 'SIR2004 (Burla et al.,  2007)'
_diffrn_ambient_temperature 296.15
_diffrn_measured_fraction_theta_full 0.998
_diffrn_measured_fraction_theta_max 0.998
_diffrn_measurement_device_type 'Bruker P4'
_diffrn_radiation_type MoK\a
_diffrn_radiation_wavelength 0.71073
_diffrn_reflns_av_R_equivalents 0.1775
_diffrn_reflns_av_unetI/netI 0.1129
_diffrn_reflns_Laue_measured_fraction_full 0.998
_diffrn_reflns_Laue_measured_fraction_max 0.998
_diffrn_reflns_limit_h_max 17
_diffrn_reflns_limit_h_min -16
_diffrn_reflns_limit_k_max 31
_diffrn_reflns_limit_k_min -31
_diffrn_reflns_limit_l_max 15
_diffrn_reflns_limit_l_min -15
_diffrn_reflns_number 63697
_diffrn_reflns_point_group_measured_fraction_full 0.998
_diffrn_reflns_point_group_measured_fraction_max 0.998
_diffrn_reflns_theta_full 24.712
_diffrn_reflns_theta_max 24.712
_diffrn_reflns_theta_min 2.935
_exptl_absorpt_coefficient_mu 0.573
_exptl_absorpt_correction_type none
_exptl_crystal_colour colourless
_exptl_crystal_colour_primary colourless
_exptl_crystal_density_diffrn 1.217
_exptl_crystal_description block
_exptl_crystal_F_000 1938
_exptl_crystal_size_max 0.18
_exptl_crystal_size_mid 0.14
_exptl_crystal_size_min 0.11
_refine_diff_density_max 0.438
_refine_diff_density_min -0.337
_refine_diff_density_rms 0.070
_refine_ls_extinction_coef .
_refine_ls_extinction_method none
_refine_ls_goodness_of_fit_ref 1.029
_refine_ls_hydrogen_treatment constr
_refine_ls_matrix_type full
_refine_ls_number_parameters 583
_refine_ls_number_reflns 8776
_refine_ls_number_restraints 0
_refine_ls_restrained_S_all 1.029
_refine_ls_R_factor_all 0.1633
_refine_ls_R_factor_gt 0.0793
_refine_ls_shift/su_max 0.000
_refine_ls_shift/su_mean 0.000
_refine_ls_structure_factor_coef Fsqd
_refine_ls_weighting_details 'w=1/[\s^2^(Fo^2^)+(0.0814P)^2^+8.8602P] where P=(Fo^2^+2Fc^2^)/3'
_refine_ls_weighting_scheme calc
_refine_ls_wR_factor_gt 0.1769
_refine_ls_wR_factor_ref 0.2175
_reflns_Friedel_coverage 0.000
_reflns_Friedel_fraction_full .
_reflns_Friedel_fraction_max .
_reflns_number_gt 4500
_reflns_number_total 8776
_reflns_threshold_expression 'I > 2\s(I)'
_cod_data_source_file 3.cif
_cod_data_source_block p_sq_sq
_cod_database_code 1561142
_shelx_space_group_comment
;
The symmetry employed for this shelxl refinement is uniquely defined
by the following loop, which should always be used as a source of
symmetry information in preference to the above space-group names.
They are only intended as comments.
;
_olex2_refinement_description
;
1. Fixed Uiso
 At 1.2 times of:
  All C(H) groups
 At 1.5 times of:
  All O(H,H) groups
2.a Riding coordinates:
 O1W(H1WA,H1WB)
2.b Aromatic/amide H refined with riding coordinates:
 C1(H1), C2(H2), C3(H3), C5(H5), C6(H6), C8(H8), C9(H9), C11(H11), C12(H12),
 C14(H14), C15(H15), C16(H16), C17(H17), C18(H18), C21(H21), C22(H22), C24(H24),
  C25(H25), C27(H27), C28(H28), C30(H30), C31(H31), C34(H34), C35(H35),
 C37(H37), C38(H38), C40(H40), C41(H41), C42(H42), C44(H44), C45(H45), C47(H47),
  C48(H48)
;

loop_
_space_group_symop_operation_xyz
'x, y, z'
'-x, y+1/2, -z+1/2'
'-x, -y, -z'
'x, -y-1/2, z-1/2'

loop_
_atom_site_label
_atom_site_type_symbol
_atom_site_fract_x
_atom_site_fract_y
_atom_site_fract_z
_atom_site_U_iso_or_equiv
_atom_site_adp_type
_atom_site_occupancy
_atom_site_site_symmetry_order
_atom_site_calc_flag
_atom_site_refinement_flags_posn
_atom_site_refinement_flags_adp
_atom_site_refinement_flags_occupancy
_atom_site_disorder_assembly
_atom_site_disorder_group
Co1 Co -0.5000 0.0000 -0.5000 0.0604(4) Uani 1 2 d S T P . .
Co2 Co -0.18452(5) 0.24076(3) 0.37120(6) 0.0546(3) Uani 1 1 d . . . . .
P1 P -0.62705(10) 0.25428(6) -0.19797(12) 0.0508(4) Uani 1 1 d . . . . .
O1 O -0.5936(4) 0.04895(17) -0.4698(4) 0.0794(15) Uani 1 1 d . . . . .
O1W O -0.4506(3) 0.05827(16) -0.5886(3) 0.0772(14) Uani 1 1 d . . . . .
H1WA H -0.3923 0.0545 -0.5659 0.116 Uiso 1 1 d R . . . .
H1WB H -0.4597 0.0427 -0.6455 0.116 Uiso 1 1 d R . . . .
O2 O -0.6493(4) 0.0128(2) -0.3465(4) 0.0959(17) Uani 1 1 d . . . . .
O3 O -0.6166(3) 0.29395(15) -0.2728(3) 0.0621(12) Uani 1 1 d . . . . .
O4 O -0.2574(3) 0.29755(19) 0.2150(3) 0.0738(14) Uani 1 1 d . . . . .
O5 O -1.0131(3) 0.2485(2) -0.0186(5) 0.0944(18) Uani 1 1 d . . . . .
O6 O -1.0741(3) 0.26056(19) -0.1854(4) 0.0763(14) Uani 1 1 d . . . . .
O7 O -0.2964(3) 0.22351(18) 0.2591(3) 0.0660(12) Uani 1 1 d . . . . .
N1 N -1.1796(3) 0.1769(2) -1.5461(4) 0.0622(15) Uani 1 1 d . . . . .
N2 N -1.1329(4) 0.1214(2) -1.4228(4) 0.0704(16) Uani 1 1 d . . . . .
N3 N -0.7129(4) -0.0218(2) -0.7826(4) 0.0698(16) Uani 1 1 d . . . . .
N4 N -0.6006(4) -0.0243(2) -0.6359(4) 0.0662(16) Uani 1 1 d . . . . .
N5 N -0.2134(4) 0.2962(2) 0.4606(4) 0.0590(14) Uani 1 1 d . . . . .
N6 N -0.2832(4) 0.3595(2) 0.5125(4) 0.0637(15) Uani 1 1 d . . . . .
C1 C -1.1225(5) 0.1674(3) -1.4533(6) 0.073(2) Uani 1 1 d . . . . .
H1 H -1.0804 0.1902 -1.4143 0.088 Uiso 1 1 calc R . . . .
C2 C -1.2296(5) 0.1346(3) -1.5748(5) 0.0697(19) Uani 1 1 d . . . . .
H2 H -1.2763 0.1305 -1.6365 0.084 Uiso 1 1 calc R . . . .
C3 C -1.2013(5) 0.0995(3) -1.5003(5) 0.075(2) Uani 1 1 d . . . . .
H3 H -1.2235 0.0673 -1.5014 0.090 Uiso 1 1 calc R . . . .
C4 C -1.0763(5) 0.0984(3) -1.3295(6) 0.079(2) Uani 1 1 d . . . . .
C5 C -1.0504(6) 0.1270(3) -1.2400(7) 0.096(3) Uani 1 1 d . . . . .
H5 H -1.0731 0.1590 -1.2392 0.115 Uiso 1 1 calc R . . . .
C6 C -0.9897(6) 0.1069(4) -1.1512(7) 0.112(3) Uani 1 1 d . . . . .
H6 H -0.9700 0.1260 -1.0912 0.135 Uiso 1 1 calc R . . . .
C7 C -0.9582(6) 0.0583(4) -1.1518(7) 0.098(3) Uani 1 1 d . . . . .
C8 C -0.9889(7) 0.0306(4) -1.2412(7) 0.122(4) Uani 1 1 d . . . . .
H8 H -0.9692 -0.0021 -1.2417 0.147 Uiso 1 1 calc R . . . .
C9 C -1.0488(7) 0.0503(4) -1.3309(6) 0.115(3) Uani 1 1 d . . . . .
H9 H -1.0696 0.0310 -1.3906 0.138 Uiso 1 1 calc R . . . .
C10 C -0.8933(6) 0.0365(4) -1.0573(7) 0.101(3) Uani 1 1 d . . . . .
C11 C -0.8265(8) 0.0643(4) -0.9936(9) 0.177(6) Uani 1 1 d . . . . .
H11 H -0.8202 0.0972 -1.0112 0.213 Uiso 1 1 calc R . . . .
C12 C -0.7671(8) 0.0458(4) -0.9035(8) 0.159(5) Uani 1 1 d . . . . .
H12 H -0.7227 0.0664 -0.8612 0.191 Uiso 1 1 calc R . . . .
C13 C -0.7734(5) -0.0025(3) -0.8763(6) 0.079(2) Uani 1 1 d . . . . .
C14 C -0.8361(6) -0.0317(3) -0.9419(6) 0.083(2) Uani 1 1 d . . . . .
H14 H -0.8394 -0.0652 -0.9267 0.100 Uiso 1 1 calc R . . . .
C15 C -0.8958(6) -0.0124(4) -1.0316(6) 0.098(3) Uani 1 1 d . . . . .
H15 H -0.9386 -0.0333 -1.0754 0.118 Uiso 1 1 calc R . . . .
C16 C -0.7137(5) -0.0683(3) -0.7421(5) 0.076(2) Uani 1 1 d . . . . .
H16 H -0.7542 -0.0940 -0.7707 0.091 Uiso 1 1 calc R . . . .
C17 C -0.6453(5) -0.0700(3) -0.6536(5) 0.0696(19) Uani 1 1 d . . . . .
H17 H -0.6299 -0.0976 -0.6105 0.084 Uiso 1 1 calc R . . . .
C18 C -0.6442(5) 0.0031(3) -0.7167(5) 0.075(2) Uani 1 1 d . . . . .
H18 H -0.6288 0.0358 -0.7265 0.090 Uiso 1 1 calc R . . . .
C19 C -0.6256(5) 0.0496(3) -0.3906(6) 0.0679(19) Uani 1 1 d . . . . .
C20 C -0.6299(4) 0.1000(2) -0.3440(4) 0.0529(16) Uani 1 1 d . . . . .
C21 C -0.6798(4) 0.1081(3) -0.2720(5) 0.0664(19) Uani 1 1 d . . . . .
H21 H -0.7131 0.0822 -0.2531 0.080 Uiso 1 1 calc R . . . .
C22 C -0.6814(5) 0.1546(3) -0.2271(5) 0.0644(18) Uani 1 1 d . . . . .
H22 H -0.7157 0.1597 -0.1788 0.077 Uiso 1 1 calc R . . . .
C23 C -0.6315(4) 0.1934(2) -0.2545(4) 0.0484(15) Uani 1 1 d . . . . .
C24 C -0.5813(4) 0.1855(3) -0.3258(5) 0.0613(18) Uani 1 1 d . . . . .
H24 H -0.5466 0.2112 -0.3433 0.074 Uiso 1 1 calc R . . . .
C25 C -0.5820(5) 0.1393(3) -0.3721(5) 0.0648(19) Uani 1 1 d . . . . .
H25 H -0.5498 0.1347 -0.4226 0.078 Uiso 1 1 calc R . . . .
C26 C -0.5310(4) 0.2537(2) -0.0821(5) 0.0505(16) Uani 1 1 d . . . . .
C27 C -0.4683(4) 0.2927(2) -0.0653(5) 0.0551(16) Uani 1 1 d . . . . .
H27 H -0.4755 0.3183 -0.1136 0.066 Uiso 1 1 calc R . . . .
C28 C -0.3952(4) 0.2932(2) 0.0238(5) 0.0550(16) Uani 1 1 d . . . . .
H28 H -0.3525 0.3191 0.0341 0.066 Uiso 1 1 calc R . . . .
C29 C -0.3840(4) 0.2564(2) 0.0976(4) 0.0447(15) Uani 1 1 d . . . . .
C30 C -0.4447(4) 0.2168(2) 0.0794(5) 0.0533(16) Uani 1 1 d . . . . .
H30 H -0.4362 0.1911 0.1276 0.064 Uiso 1 1 calc R . . . .
C31 C -0.5179(4) 0.2150(2) -0.0095(5) 0.0544(16) Uani 1 1 d . . . . .
H31 H -0.5584 0.1881 -0.0211 0.065 Uiso 1 1 calc R . . . .
C32 C -0.3073(4) 0.2600(3) 0.1961(5) 0.0582(17) Uani 1 1 d . . . . .
C33 C -0.7343(4) 0.2590(2) -0.1601(5) 0.0557(17) Uani 1 1 d . . . . .
C34 C -0.7450(4) 0.2520(3) -0.0627(5) 0.084(3) Uani 1 1 d . . . . .
H34 H -0.6928 0.2478 -0.0067 0.101 Uiso 1 1 calc R . . . .
C35 C -0.8322(5) 0.2511(3) -0.0460(6) 0.098(3) Uani 1 1 d . . . . .
H35 H -0.8382 0.2461 0.0212 0.117 Uiso 1 1 calc R . . . .
C36 C -0.9093(4) 0.2573(2) -0.1257(5) 0.0592(17) Uani 1 1 d . . . . .
C37 C -0.9001(5) 0.2657(3) -0.2221(6) 0.090(3) Uani 1 1 d . . . . .
H37 H -0.9527 0.2706 -0.2773 0.108 Uiso 1 1 calc R . . . .
C38 C -0.8131(5) 0.2671(3) -0.2391(5) 0.092(3) Uani 1 1 d . . . . .
H38 H -0.8075 0.2736 -0.3060 0.110 Uiso 1 1 calc R . . . .
C39 C -1.0049(5) 0.2549(3) -0.1071(7) 0.071(2) Uani 1 1 d . . . . .
C40 C -0.1674(6) 0.3085(4) 0.5610(6) 0.098(3) Uani 1 1 d . . . . .
H40 H -0.1149 0.2924 0.6011 0.118 Uiso 1 1 calc R . . . .
C41 C -0.2087(6) 0.3468(4) 0.5929(6) 0.095(3) Uani 1 1 d . . . . .
H41 H -0.1903 0.3622 0.6578 0.114 Uiso 1 1 calc R . . . .
C42 C -0.2820(5) 0.3275(3) 0.4354(6) 0.0671(19) Uani 1 1 d . . . . .
H42 H -0.3256 0.3278 0.3708 0.081 Uiso 1 1 calc R . . . .
C43 C -0.3467(6) 0.3984(3) 0.5092(6) 0.0689(19) Uani 1 1 d . . . . .
C44 C -0.3352(8) 0.4289(4) 0.5934(7) 0.131(4) Uani 1 1 d . . . . .
H44 H -0.2873 0.4233 0.6533 0.158 Uiso 1 1 calc R . . . .
C45 C -0.3962(9) 0.4686(4) 0.5889(7) 0.148(5) Uani 1 1 d . . . . .
H45 H -0.3877 0.4892 0.6468 0.178 Uiso 1 1 calc R . . . .
C46 C -0.4683(5) 0.4787(3) 0.5024(6) 0.075(2) Uani 1 1 d . . . . .
C47 C -0.4769(5) 0.4468(3) 0.4204(6) 0.087(2) Uani 1 1 d . . . . .
H47 H -0.5250 0.4517 0.3604 0.104 Uiso 1 1 calc R . . . .
C48 C -0.4176(5) 0.4078(3) 0.4232(6) 0.085(2) Uani 1 1 d . . . . .
H48 H -0.4259 0.3873 0.3651 0.102 Uiso 1 1 calc R . . . .

loop_
_atom_site_aniso_label
_atom_site_aniso_U_11
_atom_site_aniso_U_22
_atom_site_aniso_U_33
_atom_site_aniso_U_23
_atom_site_aniso_U_13
_atom_site_aniso_U_12
Co1 0.0851(9) 0.0495(8) 0.0410(7) 0.0032(6) 0.0069(6) 0.0187(7)
Co2 0.0359(5) 0.0739(6) 0.0498(5) 0.0042(4) 0.0038(4) 0.0006(4)
P1 0.0354(9) 0.0691(12) 0.0450(9) -0.0070(8) 0.0053(7) -0.0004(8)
O1 0.120(4) 0.069(3) 0.048(3) 0.011(2) 0.021(3) 0.039(3)
O1W 0.102(4) 0.066(3) 0.057(3) 0.005(2) 0.009(3) 0.007(3)
O2 0.133(5) 0.064(4) 0.104(4) -0.002(3) 0.053(4) 0.007(3)
O3 0.058(3) 0.069(3) 0.054(3) 0.003(2) 0.006(2) -0.002(2)
O4 0.056(3) 0.090(4) 0.066(3) -0.013(3) 0.001(2) -0.018(3)
O5 0.064(3) 0.138(5) 0.094(4) 0.015(4) 0.042(3) 0.019(3)
O6 0.031(2) 0.116(4) 0.080(3) -0.015(3) 0.010(2) -0.002(3)
O7 0.044(3) 0.088(3) 0.057(3) 0.010(3) -0.003(2) 0.006(2)
N1 0.044(3) 0.084(4) 0.053(3) 0.013(3) 0.003(3) 0.001(3)
N2 0.065(4) 0.082(4) 0.057(4) 0.021(3) 0.003(3) 0.005(3)
N3 0.085(4) 0.066(4) 0.050(3) 0.013(3) 0.003(3) 0.010(3)
N4 0.090(4) 0.061(4) 0.038(3) 0.008(3) 0.000(3) 0.019(3)
N5 0.049(3) 0.075(4) 0.050(3) -0.001(3) 0.009(3) 0.001(3)
N6 0.069(4) 0.067(4) 0.054(4) -0.008(3) 0.015(3) -0.005(3)
C1 0.064(5) 0.080(6) 0.066(5) 0.010(4) 0.001(4) 0.001(4)
C2 0.062(5) 0.076(5) 0.064(5) 0.007(4) 0.004(4) 0.014(4)
C3 0.076(5) 0.076(5) 0.066(5) 0.009(4) 0.003(4) 0.007(4)
C4 0.063(5) 0.098(6) 0.065(5) 0.020(5) -0.003(4) 0.000(5)
C5 0.093(6) 0.089(6) 0.088(6) 0.026(5) -0.007(5) -0.011(5)
C6 0.119(8) 0.090(7) 0.097(7) 0.035(5) -0.027(6) -0.019(6)
C7 0.083(6) 0.119(8) 0.076(6) 0.038(6) -0.006(5) 0.000(6)
C8 0.148(9) 0.127(8) 0.076(6) 0.029(6) 0.002(6) 0.063(7)
C9 0.137(8) 0.117(8) 0.072(6) 0.011(5) -0.004(5) 0.058(7)
C10 0.088(6) 0.111(8) 0.086(6) 0.039(6) -0.009(5) -0.002(6)
C11 0.147(10) 0.152(10) 0.172(11) 0.110(9) -0.064(9) -0.046(8)
C12 0.151(10) 0.131(9) 0.139(9) 0.080(8) -0.058(7) -0.047(7)
C13 0.073(5) 0.094(6) 0.058(5) 0.023(4) -0.002(4) 0.003(5)
C14 0.090(6) 0.083(6) 0.066(5) 0.005(4) 0.001(5) 0.024(5)
C15 0.094(6) 0.115(8) 0.071(5) 0.006(5) -0.004(5) 0.022(6)
C16 0.076(5) 0.082(6) 0.062(5) 0.013(4) 0.004(4) -0.005(4)
C17 0.081(5) 0.060(5) 0.062(5) 0.006(4) 0.008(4) 0.006(4)
C18 0.099(6) 0.054(4) 0.061(5) 0.006(4) 0.000(4) 0.004(4)
C19 0.074(5) 0.067(5) 0.056(5) 0.005(4) 0.004(4) 0.017(4)
C20 0.049(4) 0.066(5) 0.041(4) -0.003(3) 0.009(3) 0.007(3)
C21 0.057(4) 0.075(5) 0.073(5) -0.010(4) 0.028(4) -0.013(4)
C22 0.063(4) 0.083(5) 0.054(4) -0.016(4) 0.028(3) -0.011(4)
C23 0.032(3) 0.068(4) 0.044(4) -0.008(3) 0.008(3) 0.000(3)
C24 0.054(4) 0.071(5) 0.070(4) -0.004(4) 0.035(4) -0.006(3)
C25 0.067(5) 0.076(5) 0.061(4) 0.003(4) 0.034(4) 0.012(4)
C26 0.031(3) 0.064(4) 0.054(4) -0.013(3) 0.008(3) 0.003(3)
C27 0.041(4) 0.066(4) 0.054(4) 0.006(3) 0.005(3) -0.005(3)
C28 0.045(4) 0.056(4) 0.059(4) -0.008(3) 0.004(3) -0.011(3)
C29 0.027(3) 0.061(4) 0.044(3) -0.007(3) 0.008(3) 0.008(3)
C30 0.035(3) 0.058(4) 0.061(4) 0.004(3) 0.003(3) -0.001(3)
C31 0.042(4) 0.055(4) 0.063(4) -0.007(3) 0.007(3) -0.008(3)
C32 0.037(4) 0.078(5) 0.054(4) -0.007(4) 0.002(3) 0.016(4)
C33 0.039(3) 0.079(5) 0.043(4) -0.010(3) 0.000(3) 0.007(3)
C34 0.034(4) 0.175(8) 0.037(4) -0.007(4) 0.000(3) 0.016(4)
C35 0.046(4) 0.199(10) 0.048(4) -0.012(5) 0.011(4) 0.019(5)
C36 0.035(3) 0.087(5) 0.055(4) -0.009(4) 0.009(3) 0.003(3)
C37 0.043(4) 0.166(8) 0.052(5) 0.001(5) -0.003(3) 0.015(5)
C38 0.047(4) 0.179(9) 0.048(4) 0.008(5) 0.009(4) 0.020(5)
C39 0.049(4) 0.081(5) 0.088(6) -0.014(4) 0.024(4) 0.002(4)
C40 0.074(5) 0.137(8) 0.069(5) -0.025(5) -0.007(4) 0.024(5)
C41 0.081(6) 0.126(8) 0.068(5) -0.026(5) 0.002(5) 0.007(5)
C42 0.056(4) 0.072(5) 0.066(5) 0.007(4) 0.003(4) 0.002(4)
C43 0.086(6) 0.065(5) 0.060(5) -0.010(4) 0.025(4) -0.010(4)
C44 0.179(10) 0.127(8) 0.067(6) -0.029(6) -0.005(6) 0.056(8)
C45 0.225(13) 0.127(9) 0.071(6) -0.033(6) -0.001(7) 0.084(9)
C46 0.102(6) 0.063(5) 0.064(5) -0.013(4) 0.029(5) 0.004(4)
C47 0.061(5) 0.103(6) 0.088(6) -0.039(5) 0.006(4) 0.006(5)
C48 0.067(5) 0.102(6) 0.080(6) -0.038(5) 0.011(4) -0.003(5)

loop_
_atom_type_symbol
_atom_type_description
_atom_type_scat_dispersion_real
_atom_type_scat_dispersion_imag
_atom_type_scat_source
C C 0.0033 0.0016 'International Tables Vol C Tables 4.2.6.8 and 6.1.1.4'
H H 0.0000 0.0000 'International Tables Vol C Tables 4.2.6.8 and 6.1.1.4'
Co Co 0.3494 0.9721 'International Tables Vol C Tables 4.2.6.8 and 6.1.1.4'
N N 0.0061 0.0033 'International Tables Vol C Tables 4.2.6.8 and 6.1.1.4'
O O 0.0106 0.0060 'International Tables Vol C Tables 4.2.6.8 and 6.1.1.4'
P P 0.1023 0.0942 'International Tables Vol C Tables 4.2.6.8 and 6.1.1.4'

loop_
_geom_angle_atom_site_label_1
_geom_angle_atom_site_label_2
_geom_angle_atom_site_label_3
_geom_angle
_geom_angle_site_symmetry_1
_geom_angle_site_symmetry_3
O1 Co1 O1 180.0 . 3_454
O1 Co1 O1W 89.19(19) 3_454 3_454
O1 Co1 O1W 90.81(19) . 3_454
O1 Co1 O1W 90.81(19) 3_454 .
O1 Co1 O1W 89.19(19) . .
O1 Co1 N4 89.9(2) . 3_454
O1 Co1 N4 90.1(2) 3_454 3_454
O1 Co1 N4 90.1(2) . .
O1 Co1 N4 89.9(2) 3_454 .
O1W Co1 O1W 180.0 . 3_454
N4 Co1 O1W 91.53(19) . .
N4 Co1 O1W 88.46(19) . 3_454
N4 Co1 O1W 91.53(19) 3_454 3_454
N4 Co1 O1W 88.47(19) 3_454 .
N4 Co1 N4 180.0 3_454 .
O6 Co2 N1 105.9(2) 4_666 1_657
O6 Co2 N5 124.2(2) 4_666 .
O7 Co2 O6 109.23(19) . 4_666
O7 Co2 N1 96.3(2) . 1_657
O7 Co2 N5 110.4(2) . .
N5 Co2 N1 107.0(2) . 1_657
O3 P1 C23 112.0(3) . .
O3 P1 C26 112.0(3) . .
O3 P1 C33 113.0(3) . .
C23 P1 C26 106.3(3) . .
C23 P1 C33 104.1(3) . .
C33 P1 C26 108.9(3) . .
C19 O1 Co1 127.0(4) . .
Co1 O1W H1WA 100.4 . .
Co1 O1W H1WB 97.3 . .
H1WA O1W H1WB 99.5 . .
C39 O6 Co2 105.3(5) . 4_465
C32 O7 Co2 104.4(4) . .
C1 N1 Co2 126.0(5) . 1_453
C1 N1 C2 105.6(6) . .
C2 N1 Co2 128.3(4) . 1_453
C1 N2 C3 107.2(6) . .
C1 N2 C4 125.1(6) . .
C3 N2 C4 127.4(7) . .
C16 N3 C13 127.4(7) . .
C18 N3 C13 125.8(6) . .
C18 N3 C16 106.7(6) . .
C17 N4 Co1 128.1(4) . .
C18 N4 Co1 127.0(5) . .
C18 N4 C17 104.3(6) . .
C40 N5 Co2 128.5(5) . .
C42 N5 Co2 127.2(5) . .
C42 N5 C40 104.3(6) . .
C41 N6 C43 127.8(7) . .
C42 N6 C41 105.3(6) . .
C42 N6 C43 126.9(6) . .
N1 C1 N2 111.4(6) . .
N1 C1 H1 124.3 . .
N2 C1 H1 124.3 . .
N1 C2 H2 125.1 . .
C3 C2 N1 109.8(6) . .
C3 C2 H2 125.1 . .
N2 C3 H3 127.1 . .
C2 C3 N2 105.9(7) . .
C2 C3 H3 127.1 . .
C5 C4 N2 117.8(8) . .
C9 C4 N2 120.5(8) . .
C9 C4 C5 121.7(7) . .
C4 C5 H5 120.6 . .
C4 C5 C6 118.8(8) . .
C6 C5 H5 120.6 . .
C5 C6 H6 119.8 . .
C7 C6 C5 120.4(9) . .
C7 C6 H6 119.8 . .
C6 C7 C10 120.8(9) . .
C8 C7 C6 118.7(8) . .
C8 C7 C10 120.4(9) . .
C7 C8 H8 119.2 . .
C7 C8 C9 121.5(9) . .
C9 C8 H8 119.2 . .
C4 C9 C8 118.6(9) . .
C4 C9 H9 120.7 . .
C8 C9 H9 120.7 . .
C11 C10 C7 121.1(9) . .
C11 C10 C15 116.3(8) . .
C15 C10 C7 122.5(9) . .
C10 C11 H11 118.6 . .
C10 C11 C12 122.7(10) . .
C12 C11 H11 118.6 . .
C11 C12 H12 119.9 . .
C13 C12 C11 120.2(9) . .
C13 C12 H12 119.9 . .
C12 C13 N3 120.5(8) . .
C14 C13 N3 121.4(7) . .
C14 C13 C12 118.1(7) . .
C13 C14 H14 119.5 . .
C13 C14 C15 120.9(8) . .
C15 C14 H14 119.5 . .
C10 C15 C14 121.6(8) . .
C10 C15 H15 119.2 . .
C14 C15 H15 119.2 . .
N3 C16 H16 126.5 . .
C17 C16 N3 107.0(7) . .
C17 C16 H16 126.5 . .
N4 C17 H17 125.1 . .
C16 C17 N4 109.8(6) . .
C16 C17 H17 125.1 . .
N3 C18 H18 123.9 . .
N4 C18 N3 112.2(6) . .
N4 C18 H18 123.9 . .
O1 C19 C20 115.0(7) . .
O2 C19 O1 126.5(7) . .
O2 C19 C20 118.5(7) . .
C21 C20 C19 121.4(7) . .
C21 C20 C25 118.6(6) . .
C25 C20 C19 120.1(6) . .
C20 C21 H21 119.5 . .
C20 C21 C22 121.0(6) . .
C22 C21 H21 119.5 . .
C21 C22 H22 120.1 . .
C23 C22 C21 119.8(6) . .
C23 C22 H22 120.1 . .
C22 C23 P1 122.9(5) . .
C24 C23 P1 117.5(5) . .
C24 C23 C22 119.6(6) . .
C23 C24 H24 119.9 . .
C23 C24 C25 120.2(6) . .
C25 C24 H24 119.9 . .
C20 C25 C24 120.8(6) . .
C20 C25 H25 119.6 . .
C24 C25 H25 119.6 . .
C27 C26 P1 118.6(5) . .
C27 C26 C31 119.4(5) . .
C31 C26 P1 122.0(5) . .
C26 C27 H27 120.3 . .
C28 C27 C26 119.4(6) . .
C28 C27 H27 120.3 . .
C27 C28 H28 119.2 . .
C29 C28 C27 121.5(6) . .
C29 C28 H28 119.2 . .
C28 C29 C30 119.0(5) . .
C28 C29 C32 119.8(6) . .
C30 C29 C32 121.2(6) . .
C29 C30 H30 119.6 . .
C29 C30 C31 120.8(6) . .
C31 C30 H30 119.6 . .
C26 C31 H31 120.1 . .
C30 C31 C26 119.9(6) . .
C30 C31 H31 120.1 . .
O4 C32 O7 122.1(6) . .
O4 C32 C29 120.6(7) . .
O7 C32 C29 117.3(7) . .
C34 C33 P1 126.3(5) . .
C34 C33 C38 117.4(6) . .
C38 C33 P1 116.1(5) . .
C33 C34 H34 119.7 . .
C33 C34 C35 120.6(6) . .
C35 C34 H34 119.7 . .
C34 C35 H35 119.5 . .
C36 C35 C34 121.1(7) . .
C36 C35 H35 119.5 . .
C35 C36 C39 120.7(7) . .
C37 C36 C35 119.2(6) . .
C37 C36 C39 120.2(6) . .
C36 C37 H37 120.0 . .
C36 C37 C38 120.1(6) . .
C38 C37 H37 120.0 . .
C33 C38 C37 121.6(7) . .
C33 C38 H38 119.2 . .
C37 C38 H38 119.2 . .
O5 C39 O6 122.6(7) . .
O5 C39 C36 120.1(7) . .
O6 C39 C36 117.3(7) . .
N5 C40 H40 124.9 . .
C41 C40 N5 110.2(7) . .
C41 C40 H40 124.9 . .
N6 C41 H41 126.4 . .
C40 C41 N6 107.2(7) . .
C40 C41 H41 126.4 . .
N5 C42 N6 113.0(6) . .
N5 C42 H42 123.5 . .
N6 C42 H42 123.5 . .
C44 C43 N6 119.2(8) . .
C48 C43 N6 122.2(6) . .
C48 C43 C44 118.6(8) . .
C43 C44 H44 120.3 . .
C43 C44 C45 119.3(8) . .
C45 C44 H44 120.3 . .
C44 C45 H45 118.5 . .
C46 C45 C44 122.9(8) . .
C46 C45 H45 118.5 . .
C45 C46 C46 122.6(9) . 3_466
C47 C46 C45 115.3(7) . .
C47 C46 C46 122.1(9) . 3_466
C46 C47 H47 118.7 . .
C46 C47 C48 122.6(7) . .
C48 C47 H47 118.7 . .
C43 C48 C47 121.3(7) . .
C43 C48 H48 119.4 . .
C47 C48 H48 119.4 . .

loop_
_geom_bond_atom_site_label_1
_geom_bond_atom_site_label_2
_geom_bond_distance
_geom_bond_site_symmetry_2
Co1 O1 2.036(5) .
Co1 O1 2.036(5) 3_454
Co1 O1W 2.203(4) 3_454
Co1 O1W 2.203(4) .
Co1 N4 2.122(5) 3_454
Co1 N4 2.122(5) .
Co2 O6 1.982(4) 4_666
Co2 O7 1.974(4) .
Co2 N1 2.034(5) 1_657
Co2 N5 2.024(5) .
P1 O3 1.496(4) .
P1 C23 1.800(6) .
P1 C26 1.803(6) .
P1 C33 1.803(6) .
O1 C19 1.264(8) .
O1W H1WA 0.8469 .
O1W H1WB 0.8431 .
O2 C19 1.249(8) .
O4 C32 1.241(8) .
O5 C39 1.226(8) .
O6 Co2 1.982(4) 4_465
O6 C39 1.266(8) .
O7 C32 1.275(8) .
N1 Co2 2.034(5) 1_453
N1 C1 1.325(8) .
N1 C2 1.360(8) .
N2 C1 1.327(8) .
N2 C3 1.376(8) .
N2 C4 1.441(8) .
N3 C13 1.427(8) .
N3 C16 1.367(8) .
N3 C18 1.338(8) .
N4 C17 1.391(8) .
N4 C18 1.322(8) .
N5 C40 1.370(8) .
N5 C42 1.301(8) .
N6 C41 1.364(9) .
N6 C42 1.342(8) .
N6 C43 1.405(9) .
C1 H1 0.9300 .
C2 H2 0.9300 .
C2 C3 1.354(9) .
C3 H3 0.9300 .
C4 C5 1.382(11) .
C4 C9 1.363(11) .
C5 H5 0.9300 .
C5 C6 1.393(10) .
C6 H6 0.9300 .
C6 C7 1.391(12) .
C7 C8 1.375(12) .
C7 C10 1.488(11) .
C8 H8 0.9300 .
C8 C9 1.391(11) .
C9 H9 0.9300 .
C10 C11 1.349(12) .
C10 C15 1.366(11) .
C11 H11 0.9300 .
C11 C12 1.380(12) .
C12 H12 0.9300 .
C12 C13 1.362(11) .
C13 C14 1.348(10) .
C14 H14 0.9300 .
C14 C15 1.385(10) .
C15 H15 0.9300 .
C16 H16 0.9300 .
C16 C17 1.337(9) .
C17 H17 0.9300 .
C18 H18 0.9300 .
C19 C20 1.503(9) .
C20 C21 1.375(8) .
C20 C25 1.384(9) .
C21 H21 0.9300 .
C21 C22 1.391(9) .
C22 H22 0.9300 .
C22 C23 1.385(8) .
C23 C24 1.370(8) .
C24 H24 0.9300 .
C24 C25 1.388(9) .
C25 H25 0.9300 .
C26 C27 1.386(8) .
C26 C31 1.399(8) .
C27 H27 0.9300 .
C27 C28 1.380(8) .
C28 H28 0.9300 .
C28 C29 1.375(8) .
C29 C30 1.377(8) .
C29 C32 1.496(8) .
C30 H30 0.9300 .
C30 C31 1.379(8) .
C31 H31 0.9300 .
C33 C34 1.358(9) .
C33 C38 1.369(8) .
C34 H34 0.9300 .
C34 C35 1.374(9) .
C35 H35 0.9300 .
C35 C36 1.351(9) .
C36 C37 1.342(9) .
C36 C39 1.509(9) .
C37 H37 0.9300 .
C37 C38 1.375(9) .
C38 H38 0.9300 .
C40 H40 0.9300 .
C40 C41 1.328(10) .
C41 H41 0.9300 .
C42 H42 0.9300 .
C43 C44 1.362(10) .
C43 C48 1.359(10) .
C44 H44 0.9300 .
C44 C45 1.395(12) .
C45 H45 0.9300 .
C45 C46 1.376(11) .
C46 C46 1.478(14) 3_466
C46 C47 1.368(9) .
C47 H47 0.9300 .
C47 C48 1.368(10) .
C48 H48 0.9300 .

loop_
_geom_torsion_atom_site_label_1
_geom_torsion_atom_site_label_2
_geom_torsion_atom_site_label_3
_geom_torsion_atom_site_label_4
_geom_torsion
_geom_torsion_site_symmetry_1
_geom_torsion_site_symmetry_2
_geom_torsion_site_symmetry_3
_geom_torsion_site_symmetry_4
Co1 O1 C19 O2 -40.7(10) . . . .
Co1 O1 C19 C20 135.9(5) . . . .
Co1 N4 C17 C16 170.7(5) . . . .
Co1 N4 C18 N3 -171.0(5) . . . .
Co2 O6 C39 O5 2.2(9) 4_465 . . .
Co2 O6 C39 C36 -176.5(5) 4_465 . . .
Co2 O7 C32 O4 -4.7(7) . . . .
Co2 O7 C32 C29 175.9(4) . . . .
Co2 N1 C1 N2 -176.4(4) 1_453 . . .
Co2 N1 C2 C3 176.0(5) 1_453 . . .
Co2 N5 C40 C41 -179.1(6) . . . .
Co2 N5 C42 N6 178.9(4) . . . .
P1 C23 C24 C25 180.0(5) . . . .
P1 C26 C27 C28 179.1(5) . . . .
P1 C26 C31 C30 -178.3(5) . . . .
P1 C33 C34 C35 -172.5(7) . . . .
P1 C33 C38 C37 172.4(7) . . . .
O1 C19 C20 C21 166.5(6) . . . .
O1 C19 C20 C25 -14.3(9) . . . .
O2 C19 C20 C21 -16.5(10) . . . .
O2 C19 C20 C25 162.6(7) . . . .
O3 P1 C23 C22 -149.1(5) . . . .
O3 P1 C23 C24 32.4(5) . . . .
O3 P1 C26 C27 10.4(6) . . . .
O3 P1 C26 C31 -169.2(5) . . . .
O3 P1 C33 C34 -139.1(6) . . . .
O3 P1 C33 C38 45.9(7) . . . .
N1 C2 C3 N2 1.1(8) . . . .
N2 C4 C5 C6 -174.9(7) . . . .
N2 C4 C9 C8 175.5(8) . . . .
N3 C13 C14 C15 178.7(7) . . . .
N3 C16 C17 N4 0.7(8) . . . .
N5 C40 C41 N6 0.5(10) . . . .
N6 C43 C44 C45 177.7(9) . . . .
N6 C43 C48 C47 -178.0(7) . . . .
C1 N1 C2 C3 -1.3(8) . . . .
C1 N2 C3 C2 -0.5(8) . . . .
C1 N2 C4 C5 39.8(11) . . . .
C1 N2 C4 C9 -139.3(9) . . . .
C2 N1 C1 N2 0.9(8) . . . .
C3 N2 C1 N1 -0.3(8) . . . .
C3 N2 C4 C5 -146.0(8) . . . .
C3 N2 C4 C9 34.9(12) . . . .
C4 N2 C1 N1 174.9(6) . . . .
C4 N2 C3 C2 -175.5(7) . . . .
C4 C5 C6 C7 -2.1(13) . . . .
C5 C4 C9 C8 -3.6(14) . . . .
C5 C6 C7 C8 -0.6(14) . . . .
C5 C6 C7 C10 180.0(8) . . . .
C6 C7 C8 C9 1.3(16) . . . .
C6 C7 C10 C11 -35.8(15) . . . .
C6 C7 C10 C15 146.0(10) . . . .
C7 C8 C9 C4 0.7(16) . . . .
C7 C10 C11 C12 177.7(12) . . . .
C7 C10 C15 C14 -178.4(8) . . . .
C8 C7 C10 C11 144.8(12) . . . .
C8 C7 C10 C15 -33.4(14) . . . .
C9 C4 C5 C6 4.2(13) . . . .
C10 C7 C8 C9 -179.3(9) . . . .
C10 C11 C12 C13 1(2) . . . .
C11 C10 C15 C14 3.3(15) . . . .
C11 C12 C13 N3 -179.3(11) . . . .
C11 C12 C13 C14 2.7(17) . . . .
C12 C13 C14 C15 -3.3(14) . . . .
C13 N3 C16 C17 -179.8(7) . . . .
C13 N3 C18 N4 179.3(6) . . . .
C13 C14 C15 C10 0.3(13) . . . .
C15 C10 C11 C12 -4(2) . . . .
C16 N3 C13 C12 176.3(9) . . . .
C16 N3 C13 C14 -5.7(12) . . . .
C16 N3 C18 N4 -0.2(9) . . . .
C17 N4 C18 N3 0.6(8) . . . .
C18 N3 C13 C12 -3.0(13) . . . .
C18 N3 C13 C14 174.9(8) . . . .
C18 N3 C16 C17 -0.3(8) . . . .
C18 N4 C17 C16 -0.8(8) . . . .
C19 C20 C21 C22 178.2(6) . . . .
C19 C20 C25 C24 -176.7(6) . . . .
C20 C21 C22 C23 -0.4(10) . . . .
C21 C20 C25 C24 2.5(10) . . . .
C21 C22 C23 P1 -178.4(5) . . . .
C21 C22 C23 C24 0.1(9) . . . .
C22 C23 C24 C25 1.4(9) . . . .
C23 P1 C26 C27 133.0(5) . . . .
C23 P1 C26 C31 -46.6(6) . . . .
C23 P1 C33 C34 99.2(7) . . . .
C23 P1 C33 C38 -75.9(6) . . . .
C23 C24 C25 C20 -2.7(10) . . . .
C25 C20 C21 C22 -0.9(10) . . . .
C26 P1 C23 C22 88.3(5) . . . .
C26 P1 C23 C24 -90.3(5) . . . .
C26 P1 C33 C34 -13.9(8) . . . .
C26 P1 C33 C38 171.0(6) . . . .
C26 C27 C28 C29 -1.3(9) . . . .
C27 C26 C31 C30 2.1(9) . . . .
C27 C28 C29 C30 3.3(9) . . . .
C27 C28 C29 C32 -176.1(5) . . . .
C28 C29 C30 C31 -2.5(9) . . . .
C28 C29 C32 O4 4.7(9) . . . .
C28 C29 C32 O7 -175.9(5) . . . .
C29 C30 C31 C26 -0.1(9) . . . .
C30 C29 C32 O4 -174.7(6) . . . .
C30 C29 C32 O7 4.8(8) . . . .
C31 C26 C27 C28 -1.3(9) . . . .
C32 C29 C30 C31 176.9(5) . . . .
C33 P1 C23 C22 -26.6(6) . . . .
C33 P1 C23 C24 154.8(5) . . . .
C33 P1 C26 C27 -115.3(5) . . . .
C33 P1 C26 C31 65.1(6) . . . .
C33 C34 C35 C36 -0.2(14) . . . .
C34 C33 C38 C37 -3.1(13) . . . .
C34 C35 C36 C37 -1.6(13) . . . .
C34 C35 C36 C39 178.3(8) . . . .
C35 C36 C37 C38 1.1(13) . . . .
C35 C36 C39 O5 1.9(11) . . . .
C35 C36 C39 O6 -179.3(7) . . . .
C36 C37 C38 C33 1.3(14) . . . .
C37 C36 C39 O5 -178.2(8) . . . .
C37 C36 C39 O6 0.6(11) . . . .
C38 C33 C34 C35 2.5(12) . . . .
C39 C36 C37 C38 -178.8(8) . . . .
C40 N5 C42 N6 0.3(8) . . . .
C41 N6 C42 N5 0.0(8) . . . .
C41 N6 C43 C44 1.1(12) . . . .
C41 N6 C43 C48 178.8(8) . . . .
C42 N5 C40 C41 -0.5(9) . . . .
C42 N6 C41 C40 -0.3(9) . . . .
C42 N6 C43 C44 -177.0(8) . . . .
C42 N6 C43 C48 0.6(11) . . . .
C43 N6 C41 C40 -178.8(7) . . . .
C43 N6 C42 N5 178.4(6) . . . .
C43 C44 C45 C46 0.0(19) . . . .
C44 C43 C48 C47 -0.3(13) . . . .
C44 C45 C46 C46 -179.1(11) . . . 3_466
C44 C45 C46 C47 0.4(16) . . . .
C45 C46 C47 C48 -0.8(13) . . . .
C46 C46 C47 C48 178.8(9) 3_466 . . .
C46 C47 C48 C43 0.8(13) . . . .
C48 C43 C44 C45 0.0(15) . . . .
